data_1547163
loop_
_publ_author_name
'Liang, Lei'
'Xie, Ming-Sheng'
'Qin, Tao'
'Zhu, Man'
'Qu, Gui-Rong'
'Guo, Hai-Ming'

_publ_section_title
;
 Regio- and Enantioselective Synthesis of Chiral Pyrimidine Acyclic
 Nucleosides via Rhodium-Catalyzed Asymmetric Allylation of Pyrimidines.
;
_journal_issue 19
_journal_name_full 'Organic letters'
_journal_page_first 5212
_journal_page_last 5215
_journal_paper_doi 10.1021/acs.orglett.7b02482
_journal_volume 19
_journal_year 2017
_chemical_absolute_configuration ad
_chemical_formula_moiety 'C21 H17 I N2 O3'
_chemical_formula_sum 'C21 H17 I N2 O3'
_chemical_formula_weight 472.26
_space_group_crystal_system orthorhombic
_space_group_IT_number 19
_space_group_name_Hall 'P 2ac 2ab'
_space_group_name_H-M_alt 'P 21 21 21'
_symmetry_space_group_name_Hall 'P 2ac 2ab'
_symmetry_space_group_name_H-M 'P 21 21 21'
_atom_sites_solution_hydrogens mixed
_atom_sites_solution_primary dual
_audit_creation_date 2017-07-26
_audit_creation_method
;
Olex2 1.2
(compiled 2017.07.20 svn.r3457 for OlexSys, GUI svn.r5370)
;
_cell_angle_alpha 90
_cell_angle_beta 90
_cell_angle_gamma 90
_cell_formula_units_Z 4
_cell_length_a 7.6528(2)
_cell_length_b 12.1548(2)
_cell_length_c 21.7284(5)
_cell_measurement_reflns_used 18079
_cell_measurement_temperature 297.5(6)
_cell_measurement_theta_max 71.5900
_cell_measurement_theta_min 4.0540
_cell_volume 2021.14(8)
_computing_cell_refinement 'CrysAlisPro 1.171.38.43f (Rigaku OD, 2015)'
_computing_data_collection 'CrysAlisPro 1.171.38.43f (Rigaku OD, 2015)'
_computing_data_reduction 'CrysAlisPro 1.171.38.43f (Rigaku OD, 2015)'
_computing_molecular_graphics 'Olex2 (Dolomanov et al., 2009)'
_computing_publication_material 'Olex2 (Dolomanov et al., 2009)'
_computing_structure_refinement 'ShelXL (Sheldrick, 2015)'
_computing_structure_solution 'ShelXT (Sheldrick, 2015)'
_diffrn_ambient_environment air
_diffrn_ambient_temperature 297.5(6)
_diffrn_detector 'CCD plate'
_diffrn_detector_area_resol_mean 8.0528
_diffrn_detector_type EosS2
_diffrn_measured_fraction_theta_full 1.000
_diffrn_measured_fraction_theta_max 0.996
_diffrn_measurement_details
;
List of Runs (angles in degrees, time in seconds):

  # Type    Start    End  Width  t~exp~   \w     \q     \k     \f   Frames
--------------------------------------------------------------------------
  1  \w    -53.00  31.00   0.80    2.96    --  -36.07  57.00-180.00  105
  2  \w    -31.00  61.80   0.80    2.96    --   36.07 -77.00 -60.00  116
  3  \w     23.00  87.80   0.80    2.96    --   36.07-125.00-120.00   81
  4  \w     19.00 103.00   0.80    2.96    --   36.07  57.00  90.00  105
  5  \w     17.00 105.00   0.80    2.96    --   36.07  38.00  60.00  110
  6  \w      1.00  73.80   0.80    2.96    --   36.07 -99.00  90.00   91
  7  \w     23.00  87.80   0.80    2.96    --   36.07-125.00 150.00   81
  8  \w    -31.00  53.00   0.80    2.96    --   36.07 -57.00  30.00  105
  9  \w    -31.00  53.00   0.80    2.96    --   36.07 -57.00   0.00  105
 10  \w     92.00 176.80   0.80   13.00    --  109.31  45.00-120.00  106
 11  \w     40.00 108.00   0.80   13.00    --  109.31 -95.00 -90.00   85
 12  \w     57.00 149.80   0.80   13.00    --  109.31 178.00 150.00  116
 13  \w     41.00 125.80   0.80   13.00    --  109.31 -45.00   0.00  106
 14  \w     39.00 131.00   0.80   13.00    --  109.31 -30.00 -90.00  115
 15  \w     40.00 108.00   0.80   13.00    --  109.31 -95.00-180.00   85
 16  \w     83.00 175.80   0.80   13.00    --  109.31  77.00  90.00  116
 17  \w     92.00 176.80   0.80   13.00    --  109.31  45.00 150.00  106
 18  \w   -104.00 -10.40   0.80    2.96    --  -36.07 -77.00 -30.00  117
 19  \w    -24.00  64.00   0.80    2.96    --   36.07 -80.00-117.00  110
 20  \w      9.00 102.60   0.80    2.96    --   36.07  77.00-150.00  117
 21  \w    -35.00  65.00   0.80    2.96    --   36.07 -19.00  90.00  125
 22  \w      9.00 102.60   0.80    2.96    --   36.07  77.00 120.00  117
 23  \w     19.00 103.00   0.80    2.96    --   36.07  57.00 -90.00  105
 24  \w      9.00 102.60   0.80    2.96    --   36.07  77.00 -90.00  117
 25  \w     19.00 103.00   0.80    2.96    --   36.07  57.00-180.00  105
 26  \w     83.00 175.80   0.80   13.00    --  109.31  77.00 -90.00  116
 27  \w     40.00 108.00   0.80   13.00    --  109.31 -95.00  90.00   85
 28  \w     88.00 176.80   0.80   13.00    --  109.31  30.00-150.00  111
 29  \w     88.00 176.80   0.80   13.00    --  109.31  30.00  60.00  111
 30  \w     91.00 175.00   0.80   13.00    --  109.31  61.00 -60.00  105
 31  \w     41.00 125.80   0.80   13.00    --  109.31 -45.00 150.00  106
 32  \w     92.00 176.80   0.80   13.00    --  109.31  45.00   0.00  106
 33  \w     83.00 175.80   0.80   13.00    --  109.31  77.00  60.00  116
 34  \w      9.00 102.60   0.80    2.96    --   36.07  77.00 -60.00  117
 35  \w     23.00  87.80   0.80    2.96    --   36.07-125.00-150.00   81
 36  \w      9.00 102.60   0.80    2.96    --   36.07  77.00   0.00  117
 37  \w     19.00 103.00   0.80    2.96    --   36.07  57.00  60.00  105
 38  \w     17.00 105.00   0.80    2.96    --   36.07  38.00-180.00  110
 39  \w      1.00  73.80   0.80    2.96    --   36.07 -99.00 -60.00   91
 40  \w      9.00 102.60   0.80    2.96    --   36.07  77.00  90.00  117
 41  \w    -31.00  61.80   0.80    2.96    --   36.07 -77.00 -30.00  116
 42  \w     91.00 175.00   0.80   13.00    --  109.31  61.00 120.00  105
 43  \w     83.00 175.80   0.80   13.00    --  109.31  77.00 150.00  116
 44  \w     83.00 175.80   0.80   13.00    --  109.31  77.00   0.00  116
 45  \w     40.00 108.00   0.80   13.00    --  109.31 -95.00   0.00   85
 46  \w     83.00 175.80   0.80   13.00    --  109.31  77.00-120.00  116
 47  \w     88.00 176.80   0.80   13.00    --  109.31  30.00-120.00  111
 48  \w     92.00 176.80   0.80   13.00    --  109.31  45.00 -30.00  106
 49  \w     92.00 176.80   0.80   13.00    --  109.31  45.00  60.00  106
 50  \w   -104.00 -10.40   0.80    2.96    --  -36.07 -77.00 120.00  117
 51  \w      7.00 107.00   0.80    2.96    --   36.07  19.00  90.00  125
 52  \w     19.00  74.20   0.80    2.96    --   36.07  57.00 120.00   69
 53  \w     19.00 103.00   0.80    2.96    --   36.07  57.00 -30.00  105
 54  \w     17.00 105.00   0.80    2.96    --   36.07  38.00 -90.00  110
 55  \w     19.00 103.00   0.80    2.96    --   36.07  57.00 -60.00  105
 56  \w     17.00 105.00   0.80    2.96    --   36.07  38.00-150.00  110
 57  \w    -31.00  53.00   0.80    2.96    --   36.07 -57.00  60.00  105
;
_diffrn_measurement_device 'four-circle diffractometer'
_diffrn_measurement_device_type 'SuperNova, Dual, Cu at zero, EosS2'
_diffrn_measurement_method '\w scans'
_diffrn_orient_matrix_type 'CrysAlisPro convention (1999,Acta A55,543-557)'
_diffrn_orient_matrix_UB_11 -0.0696818000
_diffrn_orient_matrix_UB_12 0.0618428000
_diffrn_orient_matrix_UB_13 -0.0568027000
_diffrn_orient_matrix_UB_21 0.0750140000
_diffrn_orient_matrix_UB_22 -0.0902936000
_diffrn_orient_matrix_UB_23 -0.0421661000
_diffrn_orient_matrix_UB_31 -0.1733024000
_diffrn_orient_matrix_UB_32 -0.0639916000
_diffrn_orient_matrix_UB_33 0.0045761000
_diffrn_radiation_monochromator mirror
_diffrn_radiation_probe x-ray
_diffrn_radiation_type CuK\a
_diffrn_radiation_wavelength 1.54184
_diffrn_reflns_av_R_equivalents 0.0592
_diffrn_reflns_av_unetI/netI 0.0253
_diffrn_reflns_Laue_measured_fraction_full 1.000
_diffrn_reflns_Laue_measured_fraction_max 0.996
_diffrn_reflns_limit_h_max 8
_diffrn_reflns_limit_h_min -9
_diffrn_reflns_limit_k_max 14
_diffrn_reflns_limit_k_min -14
_diffrn_reflns_limit_l_max 26
_diffrn_reflns_limit_l_min -26
_diffrn_reflns_number 41231
_diffrn_reflns_point_group_measured_fraction_full 1.000
_diffrn_reflns_point_group_measured_fraction_max 0.993
_diffrn_reflns_theta_full 67.684
_diffrn_reflns_theta_max 72.773
_diffrn_reflns_theta_min 4.069
_diffrn_source 'micro-focus sealed X-ray tube'
_diffrn_source_type 'SuperNova (Cu) X-ray Source'
_exptl_absorpt_coefficient_mu 12.638
_exptl_absorpt_correction_T_max 1.00000
_exptl_absorpt_correction_T_min 0.11736
_exptl_absorpt_correction_type multi-scan
_exptl_absorpt_process_details
;
CrysAlisPro 1.171.38.43f (Rigaku Oxford Diffraction, 2015)
Empirical absorption correction using spherical harmonics,
 implemented in SCALE3 ABSPACK scaling algorithm.
;
_exptl_crystal_colour colorless
_exptl_crystal_density_diffrn 1.552
_exptl_crystal_description block
_exptl_crystal_F_000 936
_exptl_crystal_size_max 0.2
_exptl_crystal_size_mid 0.15
_exptl_crystal_size_min 0.12
_refine_diff_density_max 0.682
_refine_diff_density_min -0.343
_refine_diff_density_rms 0.057
_refine_ls_abs_structure_details
;
 Flack x determined using 1332 quotients [(I+)-(I-)]/[(I+)+(I-)]
 (Parsons, Flack and Wagner, Acta Cryst. B69 (2013) 249-259).
;
_refine_ls_abs_structure_Flack -0.025(3)
_refine_ls_extinction_method none
_refine_ls_goodness_of_fit_ref 1.091
_refine_ls_hydrogen_treatment mixed
_refine_ls_matrix_type full
_refine_ls_number_parameters 253
_refine_ls_number_reflns 4002
_refine_ls_number_restraints 0
_refine_ls_restrained_S_all 1.091
_refine_ls_R_factor_all 0.0380
_refine_ls_R_factor_gt 0.0340
_refine_ls_shift/su_max 0.001
_refine_ls_shift/su_mean 0.000
_refine_ls_structure_factor_coef Fsqd
_refine_ls_weighting_details 'w=1/[\s^2^(Fo^2^)+(0.0418P)^2^+0.2322P] where P=(Fo^2^+2Fc^2^)/3'
_refine_ls_weighting_scheme calc
_refine_ls_wR_factor_gt 0.0822
_refine_ls_wR_factor_ref 0.0843
_reflns_Friedel_coverage 0.735
_reflns_Friedel_fraction_full 1.000
_reflns_Friedel_fraction_max 0.989
_reflns_number_gt 3670
_reflns_number_total 4002
_reflns_threshold_expression 'I > 2\s(I)'
_cod_data_source_file ol7b02482_si_002.cif
_cod_data_source_block lll-1
_cod_depositor_comments 'Adding full bibliography for 1547163.cif.'
_cod_database_code 1547163
_shelx_shelxl_version_number 2017/1
_chemical_oxdiff_formula 'C1 H1 O1 N1 I1'
_shelx_space_group_comment
;
The symmetry employed for this shelxl refinement is uniquely defined
by the following loop, which should always be used as a source of
symmetry information in preference to the above space-group names.
They are only intended as comments.
;
_shelx_estimated_absorpt_t_max 0.312
_shelx_estimated_absorpt_t_min 0.187
_reflns_odcompleteness_completeness 99.95
_reflns_odcompleteness_iscentric 1
_reflns_odcompleteness_theta 66.97
_olex2_refinement_description
;
1. Fixed Uiso
 At 1.2 times of:
  All C(H) groups
 At 1.5 times of:
  All C(H,H,H) groups
2.a Ternary CH refined with riding coordinates:
 C7(H7)
2.b Aromatic/amide H refined with riding coordinates:
 C8(H8), C5(H5), C2(H2), C3(H3), C20(H20), C18(H18), C4(H4), C14(H14),
 C15(H15), C17(H17), C16(H16)
2.c Idealised Me refined as rotating group:
 C19(H19A,H19B,H19C)
;
_olex2_submission_special_instructions 'No special instructions were received'
_oxdiff_exptl_absorpt_empirical_details
;
Empirical correction (ABSPACK) includes:
- Absorption correction using spherical harmonics
- Frame scaling
;
_oxdiff_exptl_absorpt_empirical_full_max 7.028
_oxdiff_exptl_absorpt_empirical_full_min 0.555

loop_
_space_group_symop_operation_xyz
'x, y, z'
'-x+1/2, -y, z+1/2'
'-x, y+1/2, -z+1/2'
'x+1/2, -y+1/2, -z'

loop_
_atom_site_label
_atom_site_type_symbol
_atom_site_fract_x
_atom_site_fract_y
_atom_site_fract_z
_atom_site_U_iso_or_equiv
_atom_site_adp_type
_atom_site_occupancy
_atom_site_site_symmetry_order
_atom_site_calc_flag
_atom_site_refinement_flags_posn
I1 I -0.09309(6) 0.57074(3) 0.37055(2) 0.07594(15) Uani 1 1 d .
O2 O 0.5399(6) 0.3876(3) 0.27094(17) 0.0628(11) Uani 1 1 d .
N2 N 0.4585(6) 0.4606(3) 0.36245(18) 0.0496(10) Uani 1 1 d .
O1 O 0.3710(8) 0.5273(3) 0.45484(16) 0.0760(14) Uani 1 1 d .
N1 N 0.3484(5) 0.6387(3) 0.3706(2) 0.0474(9) Uani 1 1 d .
O3 O 0.6657(8) 0.3450(4) 0.4009(3) 0.0906(16) Uani 1 1 d .
C10 C 0.4890(7) 0.4674(4) 0.2987(2) 0.0474(11) Uani 1 1 d .
C9 C 0.4508(6) 0.5750(4) 0.27265(19) 0.0457(10) Uani 1 1 d .
C7 C 0.2570(8) 0.7238(4) 0.4069(2) 0.0508(12) Uani 1 1 d .
H7 H 0.189627 0.684757 0.438465 0.061 Uiso 1 1 calc R
C11 C 0.3900(8) 0.5419(4) 0.4001(2) 0.0518(12) Uani 1 1 d .
C1 C 0.1248(7) 0.7825(4) 0.3662(2) 0.0515(11) Uani 1 1 d .
C8 C 0.3845(7) 0.6530(4) 0.3089(2) 0.0455(10) Uani 1 1 d .
H8 H 0.361026 0.721330 0.291522 0.055 Uiso 1 1 calc R
C6 C -0.0242(8) 0.7321(5) 0.3443(3) 0.0572(13) Uani 1 1 d .
C13 C 0.3755(12) 0.2803(4) 0.4087(2) 0.070(2) Uani 1 1 d .
C12 C 0.5132(10) 0.3572(4) 0.3930(3) 0.0627(16) Uani 1 1 d .
C5 C -0.1350(9) 0.7844(7) 0.3040(3) 0.0767(18) Uani 1 1 d .
H5 H -0.233225 0.747995 0.289195 0.092 Uiso 1 1 calc R
C2 C 0.1562(8) 0.8901(4) 0.3466(3) 0.0609(14) Uani 1 1 d .
H2 H 0.255554 0.926579 0.360485 0.073 Uiso 1 1 calc R
C3 C 0.0438(10) 0.9434(5) 0.3074(3) 0.0757(18) Uani 1 1 d .
H3 H 0.066365 1.015622 0.295743 0.091 Uiso 1 1 calc R
C20 C 0.3782(10) 0.7998(5) 0.4404(3) 0.0676(17) Uani 1 1 d .
H20 H 0.327808 0.845485 0.469818 0.081 Uiso 1 1 calc R
C19 C 0.4866(10) 0.5931(5) 0.2057(3) 0.0700(17) Uani 1 1 d .
H19A H 0.610512 0.596986 0.199133 0.105 Uiso 1 1 calc GR
H19B H 0.433305 0.660679 0.192762 0.105 Uiso 1 1 calc GR
H19C H 0.439049 0.533103 0.182357 0.105 Uiso 1 1 calc GR
C18 C 0.2067(12) 0.2920(5) 0.3889(4) 0.087(2) Uani 1 1 d .
H18 H 0.176361 0.352179 0.364668 0.104 Uiso 1 1 calc R
C21 C 0.5454(12) 0.8088(7) 0.4330(4) 0.085(2) Uani 1 1 d .
C4 C -0.1006(11) 0.8908(6) 0.2856(3) 0.0825(19) Uani 1 1 d .
H4 H -0.175613 0.926416 0.258419 0.099 Uiso 1 1 calc R
C14 C 0.4159(17) 0.1902(5) 0.4456(3) 0.106(3) Uani 1 1 d .
H14 H 0.529356 0.181385 0.460107 0.127 Uiso 1 1 calc R
C15 C 0.292(2) 0.1154(7) 0.4607(4) 0.134(6) Uani 1 1 d .
H15 H 0.321762 0.055054 0.484907 0.161 Uiso 1 1 calc R
C17 C 0.0803(16) 0.2150(7) 0.4046(5) 0.121(4) Uani 1 1 d .
H17 H -0.033819 0.222880 0.390604 0.145 Uiso 1 1 calc R
C16 C 0.125(2) 0.1277(8) 0.4408(5) 0.139(6) Uani 1 1 d .
H16 H 0.040715 0.076353 0.451896 0.167 Uiso 1 1 calc R
H21A H 0.596(11) 0.862(6) 0.460(3) 0.09(2) Uiso 1 1 d .
H21B H 0.618(11) 0.756(6) 0.407(3) 0.08(2) Uiso 1 1 d .

loop_
_atom_site_aniso_label
_atom_site_aniso_U_11
_atom_site_aniso_U_22
_atom_site_aniso_U_33
_atom_site_aniso_U_23
_atom_site_aniso_U_13
_atom_site_aniso_U_12
I1 0.0776(3) 0.0600(2) 0.0902(3) -0.0010(2) 0.0021(3) -0.0133(2)
O2 0.088(3) 0.0419(16) 0.058(2) -0.0046(15) 0.0083(19) 0.0091(18)
N2 0.072(3) 0.0329(16) 0.044(2) 0.0066(14) -0.0017(19) 0.0032(16)
O1 0.133(4) 0.0537(19) 0.0408(17) 0.0055(15) 0.000(2) 0.022(2)
N1 0.061(2) 0.0367(17) 0.0441(18) -0.0007(17) 0.001(2) 0.0055(15)
O3 0.109(4) 0.073(3) 0.090(3) 0.009(3) -0.024(3) 0.032(3)
C10 0.058(3) 0.040(2) 0.044(2) 0.0011(18) -0.002(2) -0.003(2)
C9 0.055(3) 0.040(2) 0.042(2) 0.0043(19) 0.0036(18) -0.002(2)
C7 0.067(3) 0.042(2) 0.043(2) -0.0030(19) -0.001(2) 0.005(2)
C11 0.069(3) 0.040(2) 0.047(2) 0.0013(17) -0.004(3) 0.005(2)
C1 0.063(3) 0.045(2) 0.046(2) -0.003(2) 0.002(3) 0.006(2)
C8 0.053(3) 0.037(2) 0.047(2) 0.0077(17) -0.002(2) -0.001(2)
C6 0.059(3) 0.056(3) 0.056(3) -0.002(2) 0.006(2) 0.002(3)
C13 0.131(7) 0.036(2) 0.044(3) -0.0012(19) 0.018(3) 0.007(3)
C12 0.096(5) 0.046(3) 0.047(3) 0.003(2) -0.006(3) 0.021(3)
C5 0.056(4) 0.094(5) 0.080(4) 0.003(4) -0.010(3) 0.003(3)
C2 0.065(4) 0.049(3) 0.069(3) 0.003(2) -0.002(3) 0.003(2)
C3 0.085(5) 0.058(3) 0.084(4) 0.017(3) -0.007(3) 0.010(3)
C20 0.090(5) 0.053(3) 0.060(3) -0.010(2) -0.016(3) 0.012(3)
C19 0.105(5) 0.051(3) 0.054(3) 0.007(2) 0.020(3) 0.007(3)
C18 0.117(6) 0.049(3) 0.095(5) -0.005(3) 0.051(5) -0.012(4)
C21 0.096(7) 0.078(5) 0.082(5) -0.006(4) -0.031(4) -0.004(4)
C4 0.080(5) 0.082(4) 0.085(4) 0.024(3) -0.009(4) 0.016(4)
C14 0.225(11) 0.042(3) 0.050(3) 0.001(2) 0.015(5) 0.017(5)
C15 0.290(18) 0.041(3) 0.070(5) 0.006(3) 0.057(8) -0.011(7)
C17 0.147(9) 0.074(5) 0.143(8) -0.023(5) 0.078(7) -0.035(6)
C16 0.241(16) 0.058(5) 0.119(9) -0.017(5) 0.099(11) -0.044(8)

loop_
_atom_type_symbol
_atom_type_description
_atom_type_scat_dispersion_real
_atom_type_scat_dispersion_imag
_atom_type_scat_source
C C 0.0181 0.0091 'International Tables Vol C Tables 4.2.6.8 and 6.1.1.4'
H H 0.0000 0.0000 'International Tables Vol C Tables 4.2.6.8 and 6.1.1.4'
I I -0.3257 6.8362 'International Tables Vol C Tables 4.2.6.8 and 6.1.1.4'
N N 0.0311 0.0180 'International Tables Vol C Tables 4.2.6.8 and 6.1.1.4'
O O 0.0492 0.0322 'International Tables Vol C Tables 4.2.6.8 and 6.1.1.4'

loop_
_geom_angle_atom_site_label_1
_geom_angle_atom_site_label_2
_geom_angle_atom_site_label_3
_geom_angle
C10 N2 C12 116.4(4)
C11 N2 C10 127.0(4)
C11 N2 C12 116.6(4)
C11 N1 C7 117.4(4)
C11 N1 C8 120.9(4)
C8 N1 C7 121.7(4)
O2 C10 N2 119.9(4)
O2 C10 C9 126.3(4)
N2 C10 C9 113.8(4)
C10 C9 C19 118.3(4)
C8 C9 C10 119.1(4)
C8 C9 C19 122.7(4)
N1 C7 H7 106.5
N1 C7 C1 109.4(4)
N1 C7 C20 113.5(5)
C1 C7 H7 106.5
C20 C7 H7 106.5
C20 C7 C1 113.9(4)
O1 C11 N2 121.3(4)
O1 C11 N1 123.7(5)
N1 C11 N2 115.0(4)
C6 C1 C7 122.8(5)
C6 C1 C2 117.0(5)
C2 C1 C7 120.1(5)
N1 C8 H8 118.0
C9 C8 N1 124.1(4)
C9 C8 H8 118.0
C1 C6 I1 121.8(4)
C5 C6 I1 116.6(5)
C5 C6 C1 121.6(6)
C18 C13 C12 123.0(6)
C18 C13 C14 118.2(8)
C14 C13 C12 118.8(9)
O3 C12 N2 116.5(6)
O3 C12 C13 126.9(6)
C13 C12 N2 116.6(6)
C6 C5 H5 120.0
C6 C5 C4 120.1(7)
C4 C5 H5 120.0
C1 C2 H2 119.2
C3 C2 C1 121.5(6)
C3 C2 H2 119.2
C2 C3 H3 119.9
C4 C3 C2 120.2(6)
C4 C3 H3 119.9
C7 C20 H20 116.4
C21 C20 C7 127.1(6)
C21 C20 H20 116.4
C9 C19 H19A 109.5
C9 C19 H19B 109.5
C9 C19 H19C 109.5
H19A C19 H19B 109.5
H19A C19 H19C 109.5
H19B C19 H19C 109.5
C13 C18 H18 119.7
C13 C18 C17 120.6(9)
C17 C18 H18 119.7
C20 C21 H21A 112(5)
C20 C21 H21B 123(5)
H21A C21 H21B 123(7)
C5 C4 H4 120.2
C3 C4 C5 119.6(6)
C3 C4 H4 120.2
C13 C14 H14 119.6
C15 C14 C13 120.9(12)
C15 C14 H14 119.6
C14 C15 H15 119.8
C14 C15 C16 120.5(10)
C16 C15 H15 119.8
C18 C17 H17 120.3
C16 C17 C18 119.4(13)
C16 C17 H17 120.3
C15 C16 C17 120.4(11)
C15 C16 H16 119.8
C17 C16 H16 119.8

loop_
_geom_bond_atom_site_label_1
_geom_bond_atom_site_label_2
_geom_bond_distance
I1 C6 2.110(6)
O2 C10 1.208(6)
N2 C10 1.407(6)
N2 C11 1.385(6)
N2 C12 1.482(6)
O1 C11 1.212(6)
N1 C7 1.477(6)
N1 C11 1.376(6)
N1 C8 1.380(6)
O3 C12 1.189(8)
C10 C9 1.454(6)
C9 C8 1.333(7)
C9 C19 1.496(6)
C7 H7 0.9800
C7 C1 1.522(7)
C7 C20 1.498(8)
C1 C6 1.379(8)
C1 C2 1.396(7)
C8 H8 0.9300
C6 C5 1.374(9)
C13 C12 1.449(10)
C13 C18 1.369(12)
C13 C14 1.392(8)
C5 H5 0.9300
C5 C4 1.379(10)
C2 H2 0.9300
C2 C3 1.373(9)
C3 H3 0.9300
C3 C4 1.362(11)
C20 H20 0.9300
C20 C21 1.294(11)
C19 H19A 0.9600
C19 H19B 0.9600
C19 H19C 0.9600
C18 H18 0.9300
C18 C17 1.389(11)
C21 H21A 0.95(8)
C21 H21B 1.02(8)
C4 H4 0.9300
C14 H14 0.9300
C14 C15 1.354(16)
C15 H15 0.9300
C15 C16 1.358(18)
C17 H17 0.9300
C17 C16 1.365(17)
C16 H16 0.9300
